data_4103457
loop_
_publ_author_name
'Robert M. Fairchild'
'Akil I. Joseph'
'K. Travis Holman'
'Heather A. Fogarty'
'Thierry Brotin'
'Jean-Pierre Dutasta'
'C\'eline Boutin'
'Gaspard Huber'
'Patrick Berthault'

_publ_contact_author_email kth7@georgetown.edu
_publ_contact_author_name 'Akil I. Joseph, K.T. Holman'
_publ_section_title
;
 A Water-Soluble Xe@cryptophane-111 Complex Exhibits Very High
 Thermodynamic Stability and a Peculiar 129Xe NMR Chemical Shift
;
_journal_name_full 'Journal of the American Chemical Society'
_journal_page_first 15505
_journal_page_last 15507
_journal_paper_doi 10.1021/ja1071515
_journal_volume 132
_journal_year 2010
_chemical_formula_sum 'C47 H38 Cl6 O6'
_chemical_formula_weight 911.47
_space_group_IT_number 60
_symmetry_cell_setting orthorhombic
_symmetry_Int_Tables_number 60
_symmetry_space_group_name_Hall '-P 2n 2ab'
_symmetry_space_group_name_H-M 'P b c n'
_atom_sites_solution_hydrogens geom
_atom_sites_solution_primary direct
_atom_sites_solution_secondary difmap
_audit_creation_method SHELXL-97
_cell_angle_alpha 90.00
_cell_angle_beta 90.00
_cell_angle_gamma 90.00
_cell_formula_units_Z 12
_cell_length_a 51.168(5)
_cell_length_b 10.0144(10)
_cell_length_c 25.099(3)
_cell_measurement_reflns_used 11475
_cell_measurement_temperature 173(2)
_cell_measurement_theta_max 54.245
_cell_measurement_theta_min 4.549
_cell_volume 12861(2)
_computing_cell_refinement 'SAINT, Bruker-AXS'
_computing_data_collection 'APEX, Bruker-AXS'
_computing_data_reduction 'SAINT, Bruker-AXS'
_computing_molecular_graphics 'X-SEED, L.Barbour (1999); http://x-seed.net/'
_computing_publication_material 'X-SEED, L.Barbour (1999); http://x-seed.net/'
_computing_structure_refinement 'SHELXL-97 (Sheldrick, 1997)'
_computing_structure_solution 'SHELXS-97 (Sheldrick, 1990)'
_diffrn_ambient_temperature 173(2)
_diffrn_measured_fraction_theta_full 1.000
_diffrn_measured_fraction_theta_max 1.000
_diffrn_measurement_device_type 'Siemens SMART, Bruker APEXII CCD'
_diffrn_measurement_method 'omega scans'
_diffrn_radiation_monochromator graphite
_diffrn_radiation_probe x-ray
_diffrn_radiation_type MoK\a
_diffrn_radiation_wavelength 0.71073
_diffrn_reflns_av_R_equivalents 0.0564
_diffrn_reflns_av_sigmaI/netI 0.0316
_diffrn_reflns_limit_h_max 60
_diffrn_reflns_limit_h_min -60
_diffrn_reflns_limit_k_max 11
_diffrn_reflns_limit_k_min -11
_diffrn_reflns_limit_l_max 29
_diffrn_reflns_limit_l_min -29
_diffrn_reflns_number 78070
_diffrn_reflns_theta_full 25.00
_diffrn_reflns_theta_max 25.00
_diffrn_reflns_theta_min 1.67
_diffrn_source 'fine-focus sealed tube'
_exptl_absorpt_coefficient_mu 0.450
_exptl_absorpt_correction_T_max 0.7457
_exptl_absorpt_correction_T_min 0.6581
_exptl_absorpt_correction_type empirical
_exptl_absorpt_process_details 'SADABS, G. Sheldrick (1999)'
_exptl_crystal_colour colourless
_exptl_crystal_density_diffrn 1.412
_exptl_crystal_density_method 'not measured'
_exptl_crystal_description plate
_exptl_crystal_F_000 5640
_exptl_crystal_size_max 0.38
_exptl_crystal_size_mid 0.30
_exptl_crystal_size_min 0.09
_refine_diff_density_max 0.543
_refine_diff_density_min -0.489
_refine_diff_density_rms 0.045
_refine_ls_extinction_method none
_refine_ls_goodness_of_fit_ref 1.063
_refine_ls_hydrogen_treatment refxyz
_refine_ls_matrix_type full
_refine_ls_number_parameters 861
_refine_ls_number_reflns 11310
_refine_ls_number_restraints 60
_refine_ls_restrained_S_all 1.075
_refine_ls_R_factor_all 0.0676
_refine_ls_R_factor_gt 0.0468
_refine_ls_shift/su_max 0.001
_refine_ls_shift/su_mean 0.000
_refine_ls_structure_factor_coef Fsqd
_refine_ls_weighting_details 'calc w=1/[\s^2^(Fo^2^)+(0.0416P)^2^+8.4003P] where P=(Fo^2^+2Fc^2^)/3'
_refine_ls_weighting_scheme calc
_refine_ls_wR_factor_gt 0.1006
_refine_ls_wR_factor_ref 0.1087
_reflns_number_gt 8733
_reflns_number_total 11310
_reflns_threshold_expression >2sigma(I)
_cod_data_source_file ja1071515_si_002.cif
_cod_data_source_block added_by_encifer
_cod_database_code 4103457

loop_
_symmetry_equiv_pos_as_xyz
'x, y, z'
'-x+1/2, -y+1/2, z+1/2'
'x+1/2, -y+1/2, -z'
'-x, y, -z+1/2'
'-x, -y, -z'
'x-1/2, y-1/2, -z-1/2'
'-x-1/2, y-1/2, z'
'x, -y, z-1/2'

loop_
_atom_site_label
_atom_site_type_symbol
_atom_site_fract_x
_atom_site_fract_y
_atom_site_fract_z
_atom_site_U_iso_or_equiv
_atom_site_adp_type
_atom_site_occupancy
_atom_site_symmetry_multiplicity
_atom_site_calc_flag
_atom_site_refinement_flags
_atom_site_disorder_assembly
_atom_site_disorder_group
O1 O 0.09717(3) -0.34678(16) 0.28384(6) 0.0282(4) Uani 1 1 d . . .
O2 O 0.24804(3) -0.23015(16) 0.32934(6) 0.0274(4) Uani 1 1 d . . .
O3 O 0.14951(3) 0.38341(16) 0.29997(6) 0.0294(4) Uani 1 1 d . . .
O4 O 0.18345(3) 0.38276(16) 0.23564(6) 0.0289(4) Uani 1 1 d . . .
O5 O 0.08437(3) -0.21890(16) 0.20947(6) 0.0273(4) Uani 1 1 d . . .
O6 O 0.23358(3) -0.35490(15) 0.25510(6) 0.0265(4) Uani 1 1 d . . .
O7 O 0.01531(3) 0.88652(16) 0.28553(6) 0.0276(4) Uani 1 1 d . . .
O8 O 0.06665(3) 0.15158(16) 0.28009(6) 0.0292(4) Uani 1 1 d . . .
O9 O -0.08374(3) 0.27948(16) 0.29080(6) 0.0288(4) Uani 1 1 d . . .
C1 C 0.11889(4) -0.0641(2) 0.39763(9) 0.0245(5) Uani 1 1 d . . .
C2 C 0.12959(4) -0.1929(2) 0.39755(9) 0.0233(5) Uani 1 1 d . . .
C3 C 0.12112(4) -0.2838(2) 0.35920(9) 0.0254(5) Uani 1 1 d . . .
H3 H 0.1283 -0.3713 0.3589 0.030 Uiso 1 1 calc R . .
C4 C 0.10245(4) -0.2492(2) 0.32145(9) 0.0242(5) Uani 1 1 d . . .
C5 C 0.09052(4) -0.1254(2) 0.32351(9) 0.0274(5) Uani 1 1 d . . .
H5 H 0.0769 -0.1027 0.2993 0.033 Uiso 1 1 calc R . .
C6 C 0.09886(4) -0.0358(2) 0.36158(9) 0.0255(5) Uani 1 1 d . . .
H6 H 0.0906 0.0491 0.3634 0.031 Uiso 1 1 calc R . .
C7 C 0.15023(4) -0.2389(2) 0.43746(9) 0.0258(5) Uani 1 1 d . . .
H7A H 0.1497 -0.1798 0.4691 0.031 Uiso 1 1 calc R . .
H7B H 0.1460 -0.3306 0.4494 0.031 Uiso 1 1 calc R . .
C8 C 0.17774(4) -0.2376(2) 0.41427(9) 0.0240(5) Uani 1 1 d . . .
C9 C 0.19445(4) -0.1272(2) 0.41640(8) 0.0223(5) Uani 1 1 d . . .
C10 C 0.21816(4) -0.1314(2) 0.38875(8) 0.0229(5) Uani 1 1 d . . .
H10 H 0.2296 -0.0570 0.3904 0.027 Uiso 1 1 calc R . .
C11 C 0.22518(4) -0.2428(2) 0.35895(9) 0.0240(5) Uani 1 1 d . . .
C12 C 0.20981(4) -0.3558(2) 0.36025(9) 0.0280(5) Uani 1 1 d . . .
H12 H 0.2152 -0.4352 0.3428 0.034 Uiso 1 1 calc R . .
C13 C 0.18630(4) -0.3514(2) 0.38754(9) 0.0273(5) Uani 1 1 d . . .
H13 H 0.1756 -0.4289 0.3880 0.033 Uiso 1 1 calc R . .
C14 C 0.18821(4) -0.0003(2) 0.44722(9) 0.0246(5) Uani 1 1 d . . .
H14A H 0.1754 -0.0214 0.4756 0.030 Uiso 1 1 calc R . .
H14B H 0.2044 0.0327 0.4645 0.030 Uiso 1 1 calc R . .
C15 C 0.17710(4) 0.1091(2) 0.41206(9) 0.0226(5) Uani 1 1 d . . .
C16 C 0.15022(4) 0.1277(2) 0.40333(9) 0.0228(5) Uani 1 1 d . . .
C17 C 0.14232(4) 0.2232(2) 0.36603(9) 0.0246(5) Uani 1 1 d . . .
H17 H 0.1242 0.2372 0.3601 0.029 Uiso 1 1 calc R . .
C18 C 0.16028(4) 0.2978(2) 0.33748(9) 0.0238(5) Uani 1 1 d . . .
C19 C 0.18675(4) 0.2840(2) 0.34776(10) 0.0274(5) Uani 1 1 d . . .
H19 H 0.1992 0.3376 0.3295 0.033 Uiso 1 1 calc R . .
C20 C 0.19467(4) 0.1911(2) 0.38496(9) 0.0262(5) Uani 1 1 d . . .
H20 H 0.2128 0.1827 0.3924 0.031 Uiso 1 1 calc R . .
C21 C 0.12892(4) 0.0487(2) 0.43189(9) 0.0250(5) Uani 1 1 d . . .
H21A H 0.1360 0.0119 0.4655 0.030 Uiso 1 1 calc R . .
H21B H 0.1143 0.1092 0.4410 0.030 Uiso 1 1 calc R . .
C22 C 0.15566(4) 0.1081(2) 0.12393(9) 0.0227(5) Uani 1 1 d . . .
C23 C 0.18264(4) 0.1249(2) 0.13336(9) 0.0229(5) Uani 1 1 d . . .
C24 C 0.19056(4) 0.2200(2) 0.17026(9) 0.0234(5) Uani 1 1 d . . .
H24 H 0.2087 0.2327 0.1766 0.028 Uiso 1 1 calc R . .
C25 C 0.17266(4) 0.2969(2) 0.19814(9) 0.0240(5) Uani 1 1 d . . .
C26 C 0.14626(4) 0.2854(2) 0.18741(9) 0.0261(5) Uani 1 1 d . . .
H26 H 0.1339 0.3403 0.2052 0.031 Uiso 1 1 calc R . .
C27 C 0.13832(4) 0.1924(2) 0.15021(9) 0.0257(5) Uani 1 1 d . . .
H27 H 0.1202 0.1856 0.1422 0.031 Uiso 1 1 calc R . .
C28 C 0.14458(4) -0.0015(2) 0.08897(9) 0.0244(5) Uani 1 1 d . . .
H28A H 0.1576 -0.0245 0.0612 0.029 Uiso 1 1 calc R . .
H28B H 0.1287 0.0323 0.0708 0.029 Uiso 1 1 calc R . .
C29 C 0.13762(4) -0.1267(2) 0.12003(8) 0.0220(5) Uani 1 1 d . . .
C30 C 0.15388(4) -0.2390(2) 0.12255(8) 0.0224(5) Uani 1 1 d . . .
C31 C 0.14475(4) -0.3508(2) 0.14962(9) 0.0256(5) Uani 1 1 d . . .
H31 H 0.1549 -0.4301 0.1487 0.031 Uiso 1 1 calc R . .
C32 C 0.12153(4) -0.3517(2) 0.17792(9) 0.0270(5) Uani 1 1 d . . .
H32 H 0.1159 -0.4297 0.1962 0.032 Uiso 1 1 calc R . .
C33 C 0.10672(4) -0.2363(2) 0.17898(9) 0.0236(5) Uani 1 1 d . . .
C34 C 0.11410(4) -0.1274(2) 0.14832(9) 0.0241(5) Uani 1 1 d . . .
H34 H 0.1029 -0.0518 0.1465 0.029 Uiso 1 1 calc R . .
C35 C 0.18150(4) -0.2438(2) 0.10007(9) 0.0239(5) Uani 1 1 d . . .
H35A H 0.1825 -0.1853 0.0683 0.029 Uiso 1 1 calc R . .
H35B H 0.1855 -0.3361 0.0886 0.029 Uiso 1 1 calc R . .
C36 C 0.20195(4) -0.1991(2) 0.14069(9) 0.0226(5) Uani 1 1 d . . .
C37 C 0.21299(4) -0.0711(2) 0.14085(9) 0.0224(5) Uani 1 1 d . . .
C38 C 0.23278(4) -0.0439(2) 0.17734(9) 0.0262(5) Uani 1 1 d . . .
H38 H 0.2412 0.0404 0.1757 0.031 Uiso 1 1 calc R . .
C39 C 0.24066(4) -0.1342(2) 0.21579(9) 0.0274(5) Uani 1 1 d . . .
H39 H 0.2541 -0.1122 0.2404 0.033 Uiso 1 1 calc R . .
C40 C 0.22851(4) -0.2568(2) 0.21738(9) 0.0229(5) Uani 1 1 d . . .
C41 C 0.20993(4) -0.2907(2) 0.17929(9) 0.0235(5) Uani 1 1 d . . .
H41 H 0.2025 -0.3777 0.1796 0.028 Uiso 1 1 calc R . .
C42 C 0.20372(4) 0.0427(2) 0.10578(9) 0.0248(5) Uani 1 1 d . . .
H42A H 0.1967 0.0061 0.0721 0.030 Uiso 1 1 calc R . .
H42B H 0.2187 0.1011 0.0970 0.030 Uiso 1 1 calc R . .
C43 C 0.07746(4) -0.3215(2) 0.24592(9) 0.0279(5) Uani 1 1 d . . .
H43A H 0.0612 -0.2957 0.2647 0.034 Uiso 1 1 calc R . .
H43B H 0.0739 -0.4046 0.2258 0.034 Uiso 1 1 calc R . .
C44 C 0.16655(5) 0.4599(2) 0.26769(10) 0.0291(5) Uani 1 1 d . . .
H44A H 0.1560 0.5183 0.2443 0.035 Uiso 1 1 calc R . .
H44B H 0.1772 0.5183 0.2910 0.035 Uiso 1 1 calc R . .
C45 C 0.25380(4) -0.3331(2) 0.29208(9) 0.0274(5) Uani 1 1 d . . .
H45A H 0.2700 -0.3093 0.2726 0.033 Uiso 1 1 calc R . .
H45B H 0.2572 -0.4171 0.3117 0.033 Uiso 1 1 calc R . .
C46 C -0.01801(4) 0.6133(2) 0.39138(8) 0.0232(5) Uani 1 1 d . . .
C47 C 0.00917(4) 0.6311(2) 0.38840(8) 0.0232(5) Uani 1 1 d . . .
C48 C 0.01904(4) 0.7263(2) 0.35309(9) 0.0243(5) Uani 1 1 d . . .
H48 H 0.0374 0.7394 0.3510 0.029 Uiso 1 1 calc R . .
C49 C 0.00274(4) 0.8020(2) 0.32103(9) 0.0239(5) Uani 1 1 d . . .
C50 C -0.02406(4) 0.7900(2) 0.32583(9) 0.0259(5) Uani 1 1 d . . .
H50 H -0.0354 0.8446 0.3053 0.031 Uiso 1 1 calc R . .
C51 C -0.03400(4) 0.6969(2) 0.36119(9) 0.0256(5) Uani 1 1 d . . .
H51 H -0.0524 0.6897 0.3651 0.031 Uiso 1 1 calc R . .
C52 C 0.02850(5) 0.5496(2) 0.42100(9) 0.0273(5) Uani 1 1 d . . .
H52A H 0.0428 0.6083 0.4333 0.033 Uiso 1 1 calc R . .
H52B H 0.0196 0.5133 0.4528 0.033 Uiso 1 1 calc R . .
C53 C 0.03985(4) 0.4354(2) 0.38875(9) 0.0245(5) Uani 1 1 d . . .
C54 C 0.02914(4) 0.3068(2) 0.38692(9) 0.0239(5) Uani 1 1 d . . .
C55 C 0.03921(4) 0.2149(2) 0.35051(9) 0.0253(5) Uani 1 1 d . . .
H55 H 0.0320 0.1275 0.3489 0.030 Uiso 1 1 calc R . .
C56 C 0.05964(4) 0.2494(2) 0.31637(9) 0.0247(5) Uani 1 1 d . . .
C57 C 0.07147(4) 0.3729(2) 0.32043(9) 0.0275(5) Uani 1 1 d . . .
H57 H 0.0861 0.3951 0.2989 0.033 Uiso 1 1 calc R . .
C58 C 0.06146(4) 0.4631(2) 0.35658(9) 0.0275(5) Uani 1 1 d . . .
H58 H 0.0696 0.5479 0.3597 0.033 Uiso 1 1 calc R . .
C59 C 0.00649(4) 0.2621(2) 0.42235(9) 0.0268(5) Uani 1 1 d . . .
H59A H 0.0099 0.1702 0.4351 0.032 Uiso 1 1 calc R . .
H59B H 0.0055 0.3214 0.4539 0.032 Uiso 1 1 calc R . .
C60 C -0.01951(4) 0.2652(2) 0.39336(9) 0.0247(5) Uani 1 1 d . . .
C61 C -0.03582(4) 0.3779(2) 0.39104(9) 0.0236(5) Uani 1 1 d . . .
C62 C -0.05747(4) 0.3750(2) 0.35714(9) 0.0238(5) Uani 1 1 d . . .
H62 H -0.0686 0.4507 0.3554 0.029 Uiso 1 1 calc R . .
C63 C -0.06303(4) 0.2643(2) 0.32606(9) 0.0247(5) Uani 1 1 d . . .
C64 C -0.04845(4) 0.1491(2) 0.33161(10) 0.0288(5) Uani 1 1 d . . .
H64 H -0.0530 0.0699 0.3130 0.035 Uiso 1 1 calc R . .
C65 C -0.02695(4) 0.1520(2) 0.36511(9) 0.0280(5) Uani 1 1 d . . .
H65 H -0.0168 0.0731 0.3690 0.034 Uiso 1 1 calc R . .
C66 C -0.03106(4) 0.5035(2) 0.42339(9) 0.0260(5) Uani 1 1 d . . .
H66A H -0.0480 0.5368 0.4372 0.031 Uiso 1 1 calc R . .
H66B H -0.0199 0.4812 0.4544 0.031 Uiso 1 1 calc R . .
C67 C 0.0000 0.9631(3) 0.2500 0.0266(8) Uani 1 2 d S . .
H67A H 0.0117 1.0215 0.2290 0.032 Uiso 0.50 1 calc PR . .
H67B H -0.0117 1.0215 0.2710 0.032 Uiso 0.50 1 calc PR . .
C68 C 0.08827(4) 0.1758(2) 0.24672(9) 0.0286(6) Uani 1 1 d . . .
H68A H 0.0926 0.0926 0.2273 0.034 Uiso 1 1 calc R . .
H68B H 0.1035 0.1998 0.2690 0.034 Uiso 1 1 calc R . .
C1S C 0.11577(5) 0.4157(3) 0.52407(10) 0.0403(7) Uani 1 1 d D . .
H1S H 0.1120 0.3457 0.5514 0.048 Uiso 1 1 calc R . .
Cl1 Cl 0.090693(17) 0.41460(12) 0.47653(4) 0.0807(3) Uani 1 1 d D . .
Cl2 Cl 0.117721(19) 0.57140(8) 0.55610(3) 0.0634(3) Uani 1 1 d D . .
Cl3 Cl 0.145598(14) 0.37775(7) 0.49345(3) 0.04554(19) Uani 1 1 d D . .
C2S C 0.05451(18) 0.9553(8) 0.5107(4) 0.082(3) Uani 0.50 1 d PD A 2
H2S H 0.0443 0.9467 0.5445 0.098 Uiso 0.50 1 calc PR A 2
Cl4 Cl 0.06357(5) 1.1153(3) 0.51027(14) 0.1056(9) Uani 0.50 1 d PD A 2
Cl5 Cl 0.07885(17) 0.8364(8) 0.5173(4) 0.086(2) Uani 0.50 1 d PD A 2
Cl6 Cl 0.03206(12) 0.9080(5) 0.4616(3) 0.0679(17) Uani 0.50 1 d PD A 2
C3S C 0.06136(14) 0.9732(7) 0.4891(3) 0.0399(19) Uani 0.50 1 d PD B 1
H3S H 0.0706 1.0133 0.4579 0.048 Uiso 0.50 1 calc PR B 1
Cl7 Cl 0.05168(6) 1.0969(2) 0.53858(7) 0.0827(8) Uani 0.50 1 d PD B 1
Cl8 Cl 0.07983(17) 0.8530(8) 0.5216(4) 0.079(2) Uani 0.50 1 d PD B 1
Cl9 Cl 0.03082(9) 0.9047(6) 0.4724(3) 0.0579(13) Uani 0.50 1 d PD B 1
C4SA C 0.21979(5) 0.4065(3) 0.00353(12) 0.0490(8) Uani 0.70 1 d PD C 1
H4SA H 0.2199 0.3440 -0.0276 0.059 Uiso 0.70 1 calc PR C 1
Cl10 Cl 0.24787(4) 0.3762(3) 0.03975(10) 0.1041(8) Uani 0.70 1 d PD C 1
Cl11 Cl 0.19223(6) 0.3683(4) 0.04172(11) 0.0484(5) Uani 0.70 1 d PD C 1
Cl12 Cl 0.21704(4) 0.56759(16) -0.02174(6) 0.0688(5) Uani 0.70 1 d PD C 1
C4SB C 0.21979(5) 0.4065(3) 0.00353(12) 0.0490(8) Uani 0.30 1 d PD D 2
H4SB H 0.2118 0.3779 -0.0310 0.059 Uiso 0.30 1 calc PR D 2
Cl13 Cl 0.24864(10) 0.3266(6) 0.0152(3) 0.107(2) Uani 0.30 1 d PD D 2
Cl14 Cl 0.19830(16) 0.3859(9) 0.0563(3) 0.093(3) Uani 0.30 1 d PD D 2
Cl15 Cl 0.22946(9) 0.5825(5) 0.0021(3) 0.1065(18) Uani 0.30 1 d PD D 2

loop_
_atom_site_aniso_label
_atom_site_aniso_U_11
_atom_site_aniso_U_22
_atom_site_aniso_U_33
_atom_site_aniso_U_23
_atom_site_aniso_U_13
_atom_site_aniso_U_12
O1 0.0288(9) 0.0246(9) 0.0312(9) 0.0005(7) -0.0055(7) -0.0044(7)
O2 0.0214(8) 0.0329(10) 0.0280(8) -0.0065(7) -0.0002(7) 0.0013(7)
O3 0.0294(9) 0.0268(9) 0.0320(9) 0.0055(8) 0.0030(7) 0.0035(7)
O4 0.0283(9) 0.0277(9) 0.0306(9) -0.0057(7) 0.0033(7) -0.0057(7)
O5 0.0208(8) 0.0297(9) 0.0313(9) 0.0044(7) 0.0022(7) -0.0025(7)
O6 0.0277(9) 0.0239(9) 0.0278(9) -0.0012(7) -0.0062(7) 0.0051(7)
O7 0.0271(9) 0.0269(9) 0.0289(9) 0.0059(7) -0.0045(7) -0.0027(7)
O8 0.0283(9) 0.0252(9) 0.0342(9) 0.0022(7) 0.0060(7) 0.0044(7)
O9 0.0209(8) 0.0316(10) 0.0340(9) -0.0053(8) -0.0008(7) 0.0002(7)
C1 0.0208(11) 0.0288(13) 0.0238(12) 0.0037(10) 0.0040(9) -0.0019(10)
C2 0.0203(11) 0.0276(13) 0.0219(12) 0.0051(10) 0.0033(9) -0.0045(10)
C3 0.0215(12) 0.0246(13) 0.0300(13) 0.0047(10) 0.0021(10) -0.0025(10)
C4 0.0247(12) 0.0233(13) 0.0246(12) 0.0035(10) 0.0009(10) -0.0074(10)
C5 0.0217(12) 0.0293(14) 0.0313(13) 0.0059(11) -0.0039(10) -0.0020(10)
C6 0.0216(12) 0.0237(13) 0.0311(13) 0.0035(10) 0.0018(10) 0.0015(10)
C7 0.0293(13) 0.0258(13) 0.0223(12) 0.0059(10) 0.0002(10) -0.0021(10)
C8 0.0256(12) 0.0264(13) 0.0201(12) 0.0062(10) -0.0047(9) 0.0000(10)
C9 0.0231(12) 0.0272(13) 0.0167(11) 0.0033(10) -0.0047(9) 0.0041(10)
C10 0.0230(12) 0.0237(13) 0.0219(12) 0.0023(10) -0.0049(9) 0.0001(10)
C11 0.0205(12) 0.0301(14) 0.0213(12) 0.0013(10) -0.0035(9) 0.0039(10)
C12 0.0274(13) 0.0266(14) 0.0302(13) -0.0038(11) -0.0049(10) 0.0033(11)
C13 0.0283(13) 0.0260(13) 0.0277(13) 0.0026(11) -0.0055(10) -0.0027(10)
C14 0.0227(12) 0.0309(13) 0.0203(12) -0.0008(10) -0.0006(9) -0.0003(10)
C15 0.0264(12) 0.0222(13) 0.0193(11) -0.0078(10) 0.0013(9) 0.0006(10)
C16 0.0278(12) 0.0212(12) 0.0195(11) -0.0063(10) 0.0031(9) 0.0005(10)
C17 0.0217(12) 0.0249(13) 0.0271(12) -0.0061(10) 0.0012(10) 0.0020(10)
C18 0.0302(13) 0.0169(12) 0.0245(12) -0.0039(10) 0.0002(10) 0.0043(10)
C19 0.0275(13) 0.0220(13) 0.0327(13) -0.0011(11) 0.0043(10) -0.0007(10)
C20 0.0218(12) 0.0254(13) 0.0315(13) -0.0066(11) -0.0001(10) 0.0008(10)
C21 0.0227(12) 0.0300(14) 0.0224(12) -0.0019(10) 0.0036(9) 0.0019(10)
C22 0.0238(12) 0.0229(13) 0.0213(12) 0.0058(10) 0.0017(9) -0.0007(10)
C23 0.0259(12) 0.0238(13) 0.0189(11) 0.0057(10) 0.0025(9) -0.0019(10)
C24 0.0228(12) 0.0240(13) 0.0233(12) 0.0042(10) -0.0002(10) -0.0031(10)
C25 0.0301(13) 0.0169(12) 0.0252(12) 0.0040(10) 0.0003(10) -0.0045(10)
C26 0.0284(13) 0.0185(12) 0.0313(13) 0.0030(10) 0.0039(10) 0.0007(10)
C27 0.0213(12) 0.0243(13) 0.0314(13) 0.0076(11) -0.0017(10) -0.0008(10)
C28 0.0236(12) 0.0292(13) 0.0203(12) 0.0013(10) -0.0011(9) 0.0002(10)
C29 0.0223(11) 0.0260(13) 0.0177(11) -0.0035(10) -0.0052(9) -0.0037(10)
C30 0.0233(12) 0.0257(13) 0.0182(11) -0.0059(10) -0.0044(9) -0.0040(10)
C31 0.0253(12) 0.0226(13) 0.0289(13) -0.0024(10) -0.0050(10) 0.0009(10)
C32 0.0265(12) 0.0247(13) 0.0299(13) 0.0013(11) -0.0038(10) -0.0043(10)
C33 0.0199(11) 0.0283(14) 0.0226(12) -0.0004(10) -0.0048(9) -0.0049(10)
C34 0.0230(12) 0.0255(13) 0.0239(12) -0.0029(10) -0.0050(10) -0.0007(10)
C35 0.0250(12) 0.0244(13) 0.0224(12) -0.0059(10) -0.0016(9) -0.0005(10)
C36 0.0183(11) 0.0282(13) 0.0213(12) -0.0054(10) 0.0027(9) 0.0026(10)
C37 0.0191(11) 0.0267(13) 0.0213(12) -0.0039(10) 0.0052(9) 0.0023(10)
C38 0.0227(12) 0.0252(13) 0.0307(13) -0.0043(11) -0.0002(10) -0.0022(10)
C39 0.0233(12) 0.0266(14) 0.0321(13) -0.0072(11) -0.0036(10) 0.0029(10)
C40 0.0219(11) 0.0260(13) 0.0207(11) -0.0034(10) 0.0014(9) 0.0069(10)
C41 0.0214(12) 0.0216(12) 0.0275(13) -0.0073(10) 0.0025(10) 0.0008(9)
C42 0.0213(12) 0.0299(14) 0.0232(12) -0.0002(10) 0.0026(9) -0.0033(10)
C43 0.0224(12) 0.0310(14) 0.0304(13) 0.0029(11) -0.0028(10) -0.0087(10)
C44 0.0350(13) 0.0223(13) 0.0299(13) -0.0006(11) 0.0035(11) -0.0009(11)
C45 0.0253(12) 0.0308(14) 0.0260(12) -0.0056(11) -0.0039(10) 0.0075(10)
C46 0.0295(12) 0.0226(13) 0.0175(11) -0.0066(10) 0.0012(10) 0.0012(10)
C47 0.0302(13) 0.0230(13) 0.0162(11) -0.0071(10) -0.0036(9) 0.0012(10)
C48 0.0227(12) 0.0255(13) 0.0247(12) -0.0044(10) -0.0024(10) -0.0005(10)
C49 0.0281(12) 0.0204(12) 0.0231(12) -0.0046(10) -0.0009(10) -0.0051(10)
C50 0.0270(13) 0.0193(12) 0.0313(13) -0.0024(10) -0.0042(10) 0.0009(10)
C51 0.0238(12) 0.0232(13) 0.0299(13) -0.0071(10) 0.0004(10) 0.0002(10)
C52 0.0302(13) 0.0315(14) 0.0204(12) 0.0005(10) -0.0049(10) -0.0009(11)
C53 0.0241(12) 0.0280(13) 0.0213(11) 0.0030(10) -0.0076(9) 0.0020(10)
C54 0.0207(11) 0.0299(14) 0.0211(12) 0.0067(10) -0.0051(9) 0.0028(10)
C55 0.0247(12) 0.0225(13) 0.0287(12) 0.0053(10) -0.0040(10) 0.0019(10)
C56 0.0224(12) 0.0246(13) 0.0272(12) 0.0037(10) -0.0019(10) 0.0068(10)
C57 0.0219(12) 0.0277(14) 0.0327(13) 0.0064(11) 0.0000(10) 0.0027(10)
C58 0.0244(12) 0.0272(14) 0.0310(13) 0.0046(11) -0.0054(10) -0.0008(10)
C59 0.0312(13) 0.0275(14) 0.0218(12) 0.0057(10) -0.0011(10) 0.0008(11)
C60 0.0263(12) 0.0271(13) 0.0208(12) 0.0057(10) 0.0056(10) -0.0014(10)
C61 0.0248(12) 0.0271(13) 0.0190(11) 0.0045(10) 0.0050(9) -0.0048(10)
C62 0.0227(12) 0.0229(13) 0.0258(12) 0.0042(10) 0.0070(10) 0.0011(10)
C63 0.0181(11) 0.0302(14) 0.0258(12) 0.0023(11) 0.0061(9) -0.0031(10)
C64 0.0263(13) 0.0261(14) 0.0339(13) -0.0018(11) 0.0048(11) -0.0021(10)
C65 0.0262(12) 0.0246(13) 0.0333(13) 0.0039(11) 0.0073(10) 0.0026(10)
C66 0.0256(12) 0.0324(14) 0.0201(11) -0.0013(10) 0.0032(10) 0.0028(11)
C67 0.0310(18) 0.0200(18) 0.0288(18) 0.000 -0.0027(15) 0.000
C68 0.0223(12) 0.0311(14) 0.0323(13) 0.0056(11) 0.0043(10) 0.0070(11)
C1S 0.0436(16) 0.0445(17) 0.0329(14) 0.0035(13) -0.0045(12) 0.0077(13)
Cl1 0.0517(5) 0.1219(9) 0.0687(6) 0.0018(6) -0.0243(4) 0.0149(5)
Cl2 0.1006(7) 0.0476(5) 0.0420(4) -0.0029(4) 0.0118(4) 0.0295(5)
Cl3 0.0481(4) 0.0504(4) 0.0381(4) -0.0078(3) -0.0018(3) 0.0147(3)
C2S 0.061(6) 0.067(6) 0.117(9) 0.019(6) -0.016(6) -0.016(5)
Cl4 0.0808(16) 0.0776(17) 0.158(3) -0.0449(19) 0.0112(17) -0.0245(13)
Cl5 0.056(4) 0.083(3) 0.120(6) 0.052(3) 0.009(3) 0.018(2)
Cl6 0.104(3) 0.0317(18) 0.068(3) -0.0112(17) -0.045(2) 0.0123(18)
C3S 0.043(4) 0.044(4) 0.033(3) 0.016(3) 0.012(3) -0.023(3)
Cl7 0.155(2) 0.0488(11) 0.0443(10) -0.0155(9) 0.0146(12) -0.0336(13)
Cl8 0.042(3) 0.121(4) 0.073(3) 0.019(3) -0.019(2) -0.007(2)
Cl9 0.0453(17) 0.061(2) 0.068(3) 0.0142(16) -0.0170(13) -0.0101(14)
C4SA 0.0459(17) 0.057(2) 0.0443(17) 0.0002(15) -0.0043(14) -0.0060(15)
Cl10 0.0559(11) 0.139(2) 0.1173(17) -0.0141(14) -0.0520(12) -0.0115(12)
Cl11 0.0553(8) 0.0519(10) 0.0379(9) 0.0073(7) 0.0058(7) -0.0044(7)
Cl12 0.1033(14) 0.0454(8) 0.0578(9) 0.0078(7) 0.0172(8) -0.0214(9)
C4SB 0.0459(17) 0.057(2) 0.0443(17) 0.0002(15) -0.0043(14) -0.0060(15)
Cl13 0.047(2) 0.088(3) 0.186(7) -0.031(3) 0.011(3) 0.013(2)
Cl14 0.126(7) 0.062(4) 0.091(5) 0.034(4) 0.066(4) 0.031(4)
Cl15 0.075(3) 0.080(3) 0.165(5) 0.053(4) 0.026(3) -0.006(2)

loop_
_atom_type_symbol
_atom_type_description
_atom_type_scat_dispersion_real
_atom_type_scat_dispersion_imag
_atom_type_scat_source
C C 0.0033 0.0016 'International Tables Vol C Tables 4.2.6.8 and 6.1.1.4'
H H 0.0000 0.0000 'International Tables Vol C Tables 4.2.6.8 and 6.1.1.4'
O O 0.0106 0.0060 'International Tables Vol C Tables 4.2.6.8 and 6.1.1.4'
Cl Cl 0.1484 0.1585 'International Tables Vol C Tables 4.2.6.8 and 6.1.1.4'

loop_
_geom_angle_atom_site_label_1
_geom_angle_atom_site_label_2
_geom_angle_atom_site_label_3
_geom_angle
_geom_angle_site_symmetry_1
_geom_angle_site_symmetry_3
C4 O1 C43 118.25(18) . .
C11 O2 C45 117.35(18) . .
C18 O3 C44 118.57(18) . .
C25 O4 C44 118.79(18) . .
C33 O5 C43 118.01(18) . .
C40 O6 C45 118.52(18) . .
C49 O7 C67 118.65(15) . .
C56 O8 C68 118.24(18) . .
C63 O9 C68 117.84(18) . 4
C6 C1 C2 118.2(2) . .
C6 C1 C21 117.8(2) . .
C2 C1 C21 123.8(2) . .
C3 C2 C1 118.7(2) . .
C3 C2 C7 118.1(2) . .
C1 C2 C7 123.2(2) . .
C4 C3 C2 121.5(2) . .
C4 C3 H3 119.3 . .
C2 C3 H3 119.3 . .
C5 C4 O1 124.9(2) . .
C5 C4 C3 120.1(2) . .
O1 C4 C3 115.0(2) . .
C6 C5 C4 118.2(2) . .
C6 C5 H5 120.9 . .
C4 C5 H5 120.9 . .
C5 C6 C1 123.0(2) . .
C5 C6 H6 118.5 . .
C1 C6 H6 118.5 . .
C8 C7 C2 112.70(18) . .
C8 C7 H7A 109.1 . .
C2 C7 H7A 109.1 . .
C8 C7 H7B 109.1 . .
C2 C7 H7B 109.1 . .
H7A C7 H7B 107.8 . .
C13 C8 C9 118.2(2) . .
C13 C8 C7 117.9(2) . .
C9 C8 C7 123.9(2) . .
C10 C9 C8 119.2(2) . .
C10 C9 C14 117.4(2) . .
C8 C9 C14 123.4(2) . .
C11 C10 C9 121.0(2) . .
C11 C10 H10 119.5 . .
C9 C10 H10 119.5 . .
C12 C11 C10 119.9(2) . .
C12 C11 O2 124.5(2) . .
C10 C11 O2 115.6(2) . .
C11 C12 C13 118.8(2) . .
C11 C12 H12 120.6 . .
C13 C12 H12 120.6 . .
C12 C13 C8 122.5(2) . .
C12 C13 H13 118.8 . .
C8 C13 H13 118.8 . .
C15 C14 C9 112.70(18) . .
C15 C14 H14A 109.1 . .
C9 C14 H14A 109.1 . .
C15 C14 H14B 109.1 . .
C9 C14 H14B 109.1 . .
H14A C14 H14B 107.8 . .
C20 C15 C16 118.5(2) . .
C20 C15 C14 117.9(2) . .
C16 C15 C14 123.6(2) . .
C17 C16 C15 118.6(2) . .
C17 C16 C21 117.6(2) . .
C15 C16 C21 123.9(2) . .
C18 C17 C16 121.6(2) . .
C18 C17 H17 119.2 . .
C16 C17 H17 119.2 . .
C17 C18 C19 119.9(2) . .
C17 C18 O3 114.9(2) . .
C19 C18 O3 125.2(2) . .
C20 C19 C18 118.7(2) . .
C20 C19 H19 120.6 . .
C18 C19 H19 120.6 . .
C19 C20 C15 122.5(2) . .
C19 C20 H20 118.7 . .
C15 C20 H20 118.7 . .
C1 C21 C16 111.29(18) . .
C1 C21 H21A 109.4 . .
C16 C21 H21A 109.4 . .
C1 C21 H21B 109.4 . .
C16 C21 H21B 109.4 . .
H21A C21 H21B 108.0 . .
C27 C22 C23 118.2(2) . .
C27 C22 C28 118.4(2) . .
C23 C22 C28 123.3(2) . .
C24 C23 C22 118.6(2) . .
C24 C23 C42 117.8(2) . .
C22 C23 C42 123.5(2) . .
C25 C24 C23 121.6(2) . .
C25 C24 H24 119.2 . .
C23 C24 H24 119.2 . .
C26 C25 C24 120.1(2) . .
C26 C25 O4 124.9(2) . .
C24 C25 O4 115.0(2) . .
C27 C26 C25 118.4(2) . .
C27 C26 H26 120.8 . .
C25 C26 H26 120.8 . .
C26 C27 C22 122.9(2) . .
C26 C27 H27 118.6 . .
C22 C27 H27 118.6 . .
C22 C28 C29 112.86(18) . .
C22 C28 H28A 109.0 . .
C29 C28 H28A 109.0 . .
C22 C28 H28B 109.0 . .
C29 C28 H28B 109.0 . .
H28A C28 H28B 107.8 . .
C34 C29 C30 119.0(2) . .
C34 C29 C28 117.8(2) . .
C30 C29 C28 123.2(2) . .
C31 C30 C29 118.0(2) . .
C31 C30 C35 117.9(2) . .
C29 C30 C35 124.0(2) . .
C32 C31 C30 123.0(2) . .
C32 C31 H31 118.5 . .
C30 C31 H31 118.5 . .
C33 C32 C31 118.3(2) . .
C33 C32 H32 120.8 . .
C31 C32 H32 120.8 . .
C32 C33 C34 119.8(2) . .
C32 C33 O5 124.6(2) . .
C34 C33 O5 115.6(2) . .
C33 C34 C29 121.4(2) . .
C33 C34 H34 119.3 . .
C29 C34 H34 119.3 . .
C30 C35 C36 112.28(17) . .
C30 C35 H35A 109.1 . .
C36 C35 H35A 109.1 . .
C30 C35 H35B 109.1 . .
C36 C35 H35B 109.1 . .
H35A C35 H35B 107.9 . .
C41 C36 C37 118.8(2) . .
C41 C36 C35 118.1(2) . .
C37 C36 C35 123.1(2) . .
C38 C37 C36 118.3(2) . .
C38 C37 C42 117.5(2) . .
C36 C37 C42 124.0(2) . .
C39 C38 C37 122.9(2) . .
C39 C38 H38 118.5 . .
C37 C38 H38 118.5 . .
C40 C39 C38 118.1(2) . .
C40 C39 H39 120.9 . .
C38 C39 H39 120.9 . .
C39 C40 O6 124.5(2) . .
C39 C40 C41 120.4(2) . .
O6 C40 C41 115.1(2) . .
C40 C41 C36 121.2(2) . .
C40 C41 H41 119.4 . .
C36 C41 H41 119.4 . .
C37 C42 C23 111.34(18) . .
C37 C42 H42A 109.4 . .
C23 C42 H42A 109.4 . .
C37 C42 H42B 109.4 . .
C23 C42 H42B 109.4 . .
H42A C42 H42B 108.0 . .
O1 C43 O5 112.76(17) . .
O1 C43 H43A 109.0 . .
O5 C43 H43A 109.0 . .
O1 C43 H43B 109.0 . .
O5 C43 H43B 109.0 . .
H43A C43 H43B 107.8 . .
O4 C44 O3 114.02(19) . .
O4 C44 H44A 108.7 . .
O3 C44 H44A 108.7 . .
O4 C44 H44B 108.7 . .
O3 C44 H44B 108.7 . .
H44A C44 H44B 107.6 . .
O6 C45 O2 113.20(17) . .
O6 C45 H45A 108.9 . .
O2 C45 H45A 108.9 . .
O6 C45 H45B 108.9 . .
O2 C45 H45B 108.9 . .
H45A C45 H45B 107.8 . .
C51 C46 C47 118.4(2) . .
C51 C46 C66 117.7(2) . .
C47 C46 C66 123.8(2) . .
C48 C47 C46 118.6(2) . .
C48 C47 C52 118.2(2) . .
C46 C47 C52 123.2(2) . .
C49 C48 C47 121.7(2) . .
C49 C48 H48 119.2 . .
C47 C48 H48 119.2 . .
C50 C49 C48 119.9(2) . .
C50 C49 O7 124.7(2) . .
C48 C49 O7 115.36(19) . .
C49 C50 C51 118.6(2) . .
C49 C50 H50 120.7 . .
C51 C50 H50 120.7 . .
C50 C51 C46 122.5(2) . .
C50 C51 H51 118.8 . .
C46 C51 H51 118.8 . .
C53 C52 C47 111.52(18) . .
C53 C52 H52A 109.3 . .
C47 C52 H52A 109.3 . .
C53 C52 H52B 109.3 . .
C47 C52 H52B 109.3 . .
H52A C52 H52B 108.0 . .
C58 C53 C54 118.3(2) . .
C58 C53 C52 117.5(2) . .
C54 C53 C52 124.1(2) . .
C55 C54 C53 118.9(2) . .
C55 C54 C59 117.9(2) . .
C53 C54 C59 123.2(2) . .
C56 C55 C54 121.1(2) . .
C56 C55 H55 119.5 . .
C54 C55 H55 119.5 . .
C57 C56 O8 124.6(2) . .
C57 C56 C55 120.3(2) . .
O8 C56 C55 115.1(2) . .
C58 C57 C56 118.2(2) . .
C58 C57 H57 120.9 . .
C56 C57 H57 120.9 . .
C57 C58 C53 123.0(2) . .
C57 C58 H58 118.5 . .
C53 C58 H58 118.5 . .
C60 C59 C54 112.37(18) . .
C60 C59 H59A 109.1 . .
C54 C59 H59A 109.1 . .
C60 C59 H59B 109.1 . .
C54 C59 H59B 109.1 . .
H59A C59 H59B 107.9 . .
C65 C60 C61 118.1(2) . .
C65 C60 C59 118.0(2) . .
C61 C60 C59 123.8(2) . .
C62 C61 C60 118.7(2) . .
C62 C61 C66 118.1(2) . .
C60 C61 C66 123.3(2) . .
C63 C62 C61 121.5(2) . .
C63 C62 H62 119.2 . .
C61 C62 H62 119.2 . .
C64 C63 C62 120.1(2) . .
C64 C63 O9 124.6(2) . .
C62 C63 O9 115.4(2) . .
C63 C64 C65 118.2(2) . .
C63 C64 H64 120.9 . .
C65 C64 H64 120.9 . .
C64 C65 C60 123.0(2) . .
C64 C65 H65 118.5 . .
C60 C65 H65 118.5 . .
C46 C66 C61 112.85(17) . .
C46 C66 H66A 109.0 . .
C61 C66 H66A 109.0 . .
C46 C66 H66B 109.0 . .
C61 C66 H66B 109.0 . .
H66A C66 H66B 107.8 . .
O7 C67 O7 114.3(3) . 4
O7 C67 H67A 108.7 . .
O7 C67 H67A 108.7 4 .
O7 C67 H67B 108.7 . .
O7 C67 H67B 108.7 4 .
H67A C67 H67B 107.6 . .
O8 C68 O9 113.04(17) . 4
O8 C68 H68A 109.0 . .
O9 C68 H68A 109.0 4 .
O8 C68 H68B 109.0 . .
O9 C68 H68B 109.0 4 .
H68A C68 H68B 107.8 . .
Cl3 C1S Cl1 109.77(14) . .
Cl3 C1S Cl2 110.13(16) . .
Cl1 C1S Cl2 111.02(15) . .
Cl3 C1S H1S 108.6 . .
Cl1 C1S H1S 108.6 . .
Cl2 C1S H1S 108.6 . .
Cl4 C2S Cl5 117.5(6) . .
Cl4 C2S Cl6 116.0(6) . .
Cl5 C2S Cl6 110.7(6) . .
Cl4 C2S H2S 103.5 . .
Cl5 C2S H2S 103.5 . .
Cl6 C2S H2S 103.5 . .
Cl8 C3S Cl9 109.0(5) . .
Cl8 C3S Cl7 107.5(5) . .
Cl9 C3S Cl7 100.7(4) . .
Cl8 C3S H3S 112.9 . .
Cl9 C3S H3S 112.9 . .
Cl7 C3S H3S 112.9 . .
Cl10 C4SA Cl12 115.0(2) . .
Cl10 C4SA Cl11 110.1(2) . .
Cl12 C4SA Cl11 109.7(2) . .
Cl10 C4SA H4SA 107.2 . .
Cl12 C4SA H4SA 107.2 . .
Cl11 C4SA H4SA 107.2 . .

loop_
_geom_bond_atom_site_label_1
_geom_bond_atom_site_label_2
_geom_bond_distance
_geom_bond_site_symmetry_2
O1 C4 1.385(3) .
O1 C43 1.409(3) .
O2 C11 1.391(3) .
O2 C45 1.423(3) .
O3 C18 1.387(3) .
O3 C44 1.416(3) .
O4 C25 1.389(3) .
O4 C44 1.411(3) .
O5 C33 1.387(3) .
O5 C43 1.421(3) .
O6 C40 1.389(3) .
O6 C45 1.407(3) .
O7 C49 1.387(3) .
O7 C67 1.413(2) .
O8 C56 1.384(3) .
O8 C68 1.409(3) .
O9 C63 1.389(3) .
O9 C68 1.421(3) 4
C1 C6 1.396(3) .
C1 C2 1.402(3) .
C1 C21 1.510(3) .
C2 C3 1.394(3) .
C2 C7 1.527(3) .
C3 C4 1.389(3) .
C3 H3 0.9500 .
C4 C5 1.383(3) .
C5 C6 1.378(3) .
C5 H5 0.9500 .
C6 H6 0.9500 .
C7 C8 1.523(3) .
C7 H7A 0.9900 .
C7 H7B 0.9900 .
C8 C13 1.393(3) .
C8 C9 1.399(3) .
C9 C10 1.398(3) .
C9 C14 1.522(3) .
C10 C11 1.390(3) .
C10 H10 0.9500 .
C11 C12 1.378(3) .
C12 C13 1.385(3) .
C12 H12 0.9500 .
C13 H13 0.9500 .
C14 C15 1.517(3) .
C14 H14A 0.9900 .
C14 H14B 0.9900 .
C15 C20 1.395(3) .
C15 C16 1.405(3) .
C16 C17 1.398(3) .
C16 C21 1.525(3) .
C17 C18 1.385(3) .
C17 H17 0.9500 .
C18 C19 1.386(3) .
C19 C20 1.379(3) .
C19 H19 0.9500 .
C20 H20 0.9500 .
C21 H21A 0.9900 .
C21 H21B 0.9900 .
C22 C27 1.391(3) .
C22 C23 1.411(3) .
C22 C28 1.515(3) .
C23 C24 1.389(3) .
C23 C42 1.523(3) .
C24 C25 1.386(3) .
C24 H24 0.9500 .
C25 C26 1.382(3) .
C26 C27 1.380(3) .
C26 H26 0.9500 .
C27 H27 0.9500 .
C28 C29 1.519(3) .
C28 H28A 0.9900 .
C28 H28B 0.9900 .
C29 C34 1.398(3) .
C29 C30 1.400(3) .
C30 C31 1.390(3) .
C30 C35 1.522(3) .
C31 C32 1.384(3) .
C31 H31 0.9500 .
C32 C33 1.383(3) .
C32 H32 0.9500 .
C33 C34 1.387(3) .
C34 H34 0.9500 .
C35 C36 1.528(3) .
C35 H35A 0.9900 .
C35 H35B 0.9900 .
C36 C41 1.395(3) .
C36 C37 1.401(3) .
C37 C38 1.392(3) .
C37 C42 1.517(3) .
C38 C39 1.382(3) .
C38 H38 0.9500 .
C39 C40 1.377(3) .
C39 H39 0.9500 .
C40 C41 1.390(3) .
C41 H41 0.9500 .
C42 H42A 0.9900 .
C42 H42B 0.9900 .
C43 H43A 0.9900 .
C43 H43B 0.9900 .
C44 H44A 0.9900 .
C44 H44B 0.9900 .
C45 H45A 0.9900 .
C45 H45B 0.9900 .
C46 C51 1.395(3) .
C46 C47 1.404(3) .
C46 C66 1.517(3) .
C47 C48 1.396(3) .
C47 C52 1.522(3) .
C48 C49 1.385(3) .
C48 H48 0.9500 .
C49 C50 1.382(3) .
C50 C51 1.384(3) .
C50 H50 0.9500 .
C51 H51 0.9500 .
C52 C53 1.516(3) .
C52 H52A 0.9900 .
C52 H52B 0.9900 .
C53 C58 1.397(3) .
C53 C54 1.401(3) .
C54 C55 1.395(3) .
C54 C59 1.527(3) .
C55 C56 1.395(3) .
C55 H55 0.9500 .
C56 C57 1.381(3) .
C57 C58 1.379(3) .
C57 H57 0.9500 .
C58 H58 0.9500 .
C59 C60 1.517(3) .
C59 H59A 0.9900 .
C59 H59B 0.9900 .
C60 C65 1.390(3) .
C60 C61 1.405(3) .
C61 C62 1.397(3) .
C61 C66 1.517(3) .
C62 C63 1.385(3) .
C62 H62 0.9500 .
C63 C64 1.382(3) .
C64 C65 1.385(3) .
C64 H64 0.9500 .
C65 H65 0.9500 .
C66 H66A 0.9900 .
C66 H66B 0.9900 .
C67 O7 1.413(2) 4
C67 H67A 0.9900 .
C67 H67B 0.9900 .
C68 O9 1.421(3) 4
C68 H68A 0.9900 .
C68 H68B 0.9900 .
C1S Cl3 1.750(3) .
C1S Cl1 1.752(3) .
C1S Cl2 1.757(3) .
C1S H1S 1.0000 .
C2S Cl4 1.668(8) .
C2S Cl5 1.731(9) .
C2S Cl6 1.751(10) .
C2S H2S 1.0000 .
C3S Cl8 1.733(9) .
C3S Cl9 1.758(7) .
C3S Cl7 1.822(7) .
C3S H3S 1.0000 .
C4SA Cl10 1.727(3) .
C4SA Cl12 1.739(3) .
C4SA Cl11 1.748(4) .
C4SA H4SA 1.0000 .
